data_7215105
loop_
_publ_author_name
'Liang, Lixuan'
'Huang, Haifeng'
'Wang, Kai'
'Bian, Chengming'
'Song, Jinhong'
'Ling, Liming'
'Zhao, Fengqi'
'Zhou, Zhiming'

_publ_section_title
;
 Oxy-bridged bis(1H-tetrazol-5-yl)furazan and its energetic salts paired
 with nitrogen-rich cations: highly thermally stable energetic materials
 with low sensitivity
;
_journal_issue 41
_journal_name_full 'Journal of Materials Chemistry'
_journal_page_first 21954
_journal_paper_doi 10.1039/c2jm33873d
_journal_volume 22
_journal_year 2012
_chemical_formula_sum 'C8 H16 N22 O3'
_chemical_formula_weight 468.43
_chemical_name_systematic
;
?
;
_space_group_IT_number 2
_symmetry_cell_setting triclinic
_symmetry_space_group_name_Hall '-P 1'
_symmetry_space_group_name_H-M 'P -1'
_atom_sites_solution_hydrogens difmap
_atom_sites_solution_primary direct
_atom_sites_solution_secondary difmap
_audit_creation_method SHELXL-97
_cell_angle_alpha 100.980(5)
_cell_angle_beta 100.110(4)
_cell_angle_gamma 92.151(3)
_cell_formula_units_Z 2
_cell_length_a 7.102(2)
_cell_length_b 10.781(3)
_cell_length_c 12.643(4)
_cell_measurement_reflns_used 3373
_cell_measurement_temperature 153(2)
_cell_measurement_theta_max 30.032
_cell_measurement_theta_min 2.794
_cell_volume 933.0(5)
_computing_cell_refinement 'CrystalClear (Rigaku Inc., 2008)'
_computing_data_collection 'CrystalClear (Rigaku Inc., 2008)'
_computing_data_reduction 'CrystalClear (Rigaku Inc., 2008)'
_computing_structure_refinement 'SHELXL-97 (Sheldrick, 1997)'
_computing_structure_solution 'SHELXS-97 (Sheldrick, 1990)'
_diffrn_ambient_temperature 153(2)
_diffrn_detector_area_resol_mean 28.5714
_diffrn_measured_fraction_theta_full 0.976
_diffrn_measured_fraction_theta_max 0.976
_diffrn_measurement_device_type AFC10/Saturn724+
_diffrn_measurement_method 'phi and omega scans'
_diffrn_radiation_monochromator graphite
_diffrn_radiation_source 'Rotating Anode'
_diffrn_radiation_type MoK\a
_diffrn_radiation_wavelength 0.71073
_diffrn_reflns_av_R_equivalents 0.0372
_diffrn_reflns_av_sigmaI/netI 0.0574
_diffrn_reflns_limit_h_max 9
_diffrn_reflns_limit_h_min -9
_diffrn_reflns_limit_k_max 14
_diffrn_reflns_limit_k_min -15
_diffrn_reflns_limit_l_max 17
_diffrn_reflns_limit_l_min -17
_diffrn_reflns_number 10995
_diffrn_reflns_theta_full 30.01
_diffrn_reflns_theta_max 30.01
_diffrn_reflns_theta_min 2.79
_diffrn_standards_decay_% 0
_diffrn_standards_interval_count 0
_diffrn_standards_interval_time 0
_diffrn_standards_number 0
_exptl_absorpt_coefficient_mu 0.135
_exptl_absorpt_correction_T_max 0.9696
_exptl_absorpt_correction_T_min 0.9318
_exptl_absorpt_correction_type none
_exptl_crystal_colour Colorless
_exptl_crystal_density_diffrn 1.668
_exptl_crystal_density_method 'not measured'
_exptl_crystal_description Block
_exptl_crystal_F_000 484
_exptl_crystal_size_max 0.53
_exptl_crystal_size_mid 0.44
_exptl_crystal_size_min 0.23
_refine_diff_density_max 0.273
_refine_diff_density_min -0.253
_refine_diff_density_rms 0.051
_refine_ls_extinction_coef 0.0311(12)
_refine_ls_extinction_expression Fc^*^=kFc[1+0.001xFc^2^\l^3^/sin(2\q)]^-1/4^
_refine_ls_extinction_method SHELXL
_refine_ls_goodness_of_fit_ref 0.999
_refine_ls_hydrogen_treatment X,Y,Z,Ueq
_refine_ls_matrix_type full
_refine_ls_number_parameters 363
_refine_ls_number_reflns 5308
_refine_ls_number_restraints 0
_refine_ls_restrained_S_all 0.999
_refine_ls_R_factor_all 0.0595
_refine_ls_R_factor_gt 0.0406
_refine_ls_shift/su_max 0.001
_refine_ls_shift/su_mean 0.000
_refine_ls_structure_factor_coef Fsqd
_refine_ls_weighting_details 'calc w=1/[\s^2^(Fo^2^)+(0.0206P)^2^+0.1600P] where P=(Fo^2^+2Fc^2^)/3'
_refine_ls_weighting_scheme calc
_refine_ls_wR_factor_gt 0.0822
_refine_ls_wR_factor_ref 0.0882
_reflns_number_gt 3834
_reflns_number_total 5308
_reflns_threshold_expression >2sigma(I)
_cod_data_source_file c2jm33873d.txt
_cod_data_source_block bo1660
_cod_depositor_comments
;
The following automatic conversions were performed:

'_symmetry_cell_setting' value 'Triclinic' changed to 'triclinic'
according to
/usr/data/users/saulius/automatic-downloads/retrospective/RSC/lib/dictionaries/cif_core.dic
dictionary named 'cif_core.dic' version 2.4.2 from 2011-04-26.

Automatic conversion script
Id: cif_fix_values 2281 2013-09-26 08:29:07Z andrius 
;
_cod_original_cell_volume 932.9(5)
_cod_original_sg_symbol_H-M P-1
_cod_database_code 7215105

loop_
_symmetry_equiv_pos_as_xyz
'x, y, z'
'-x, -y, -z'

loop_
_atom_site_label
_atom_site_type_symbol
_atom_site_fract_x
_atom_site_fract_y
_atom_site_fract_z
_atom_site_U_iso_or_equiv
_atom_site_adp_type
_atom_site_occupancy
_atom_site_symmetry_multiplicity
_atom_site_calc_flag
O1 O 0.58604(15) 0.39252(9) 0.79677(8) 0.0318(3) Uani 1 1 d
O2 O 0.53428(14) 0.71272(9) 0.82726(8) 0.0254(2) Uani 1 1 d
O3 O 0.66639(16) 0.81934(11) 1.10613(8) 0.0369(3) Uani 1 1 d
N1 N 0.62102(17) 0.51359(12) 0.86026(10) 0.0284(3) Uani 1 1 d
N2 N 0.47349(17) 0.39342(11) 0.69577(10) 0.0265(3) Uani 1 1 d
N3 N 0.26316(16) 0.46835(10) 0.50617(9) 0.0216(2) Uani 1 1 d
N4 N 0.17065(16) 0.54023(10) 0.44153(9) 0.0223(2) Uani 1 1 d
N5 N 0.17710(16) 0.65792(10) 0.49611(9) 0.0215(2) Uani 1 1 d
N6 N 0.27530(16) 0.66680(10) 0.59910(9) 0.0207(2) Uani 1 1 d
N7 N 0.59392(19) 0.72285(13) 1.01830(10) 0.0333(3) Uani 1 1 d
N8 N 0.71867(18) 0.92795(12) 1.07177(10) 0.0310(3) Uani 1 1 d
N9 N 0.79372(18) 1.10807(11) 0.94056(11) 0.0322(3) Uani 1 1 d
N10 N 0.81663(19) 1.15677(12) 0.85335(12) 0.0357(3) Uani 1 1 d
N11 N 0.76374(19) 1.07013(11) 0.76258(11) 0.0323(3) Uani 1 1 d
N12 N 0.70295(17) 0.96168(11) 0.78875(10) 0.0259(3) Uani 1 1 d
N13 N 0.02108(17) 0.14321(12) 0.60306(10) 0.0234(3) Uani 1 1 d
N14 N 0.29536(17) 0.03568(11) 0.60288(10) 0.0222(2) Uani 1 1 d
N15 N 0.22998(18) -0.04058(12) 0.67001(11) 0.0246(3) Uani 1 1 d
N16 N 0.23623(16) 0.18471(11) 0.49561(10) 0.0223(3) Uani 1 1 d
N17 N 0.42088(18) 0.16645(13) 0.47052(12) 0.0290(3) Uani 1 1 d
N18 N -0.16419(19) 0.40209(13) 0.03864(11) 0.0295(3) Uani 1 1 d
N19 N -0.02636(18) 0.27685(11) 0.15399(10) 0.0250(3) Uani 1 1 d
N20 N 0.0596(2) 0.26841(12) 0.26157(10) 0.0265(3) Uani 1 1 d
N21 N -0.02623(17) 0.49191(10) 0.21614(10) 0.0219(2) Uani 1 1 d
N22 N -0.06848(19) 0.61019(11) 0.18944(11) 0.0262(3) Uani 1 1 d
C1 C 0.53296(18) 0.58488(12) 0.79924(11) 0.0206(3) Uani 1 1 d
C2 C 0.43902(18) 0.51164(12) 0.69577(11) 0.0191(3) Uani 1 1 d
C3 C 0.32592(17) 0.54902(12) 0.60145(11) 0.0176(3) Uani 1 1 d
C4 C 0.60273(19) 0.77196(13) 0.93356(11) 0.0224(3) Uani 1 1 d
C5 C 0.68122(18) 0.89967(13) 0.96465(11) 0.0220(3) Uani 1 1 d
C6 C 0.72365(18) 0.98901(12) 0.89764(11) 0.0224(3) Uani 1 1 d
C7 C 0.18378(18) 0.12060(12) 0.56822(10) 0.0188(3) Uani 1 1 d
C8 C -0.07221(18) 0.39095(12) 0.13586(11) 0.0203(3) Uani 1 1 d
H13A H -0.019(2) 0.0990(16) 0.6481(14) 0.033(5) Uiso 1 1 d
H13B H -0.057(2) 0.1983(16) 0.5759(13) 0.033(4) Uiso 1 1 d
H14 H 0.405(3) 0.0235(17) 0.5751(14) 0.045(5) Uiso 1 1 d
H15A H 0.253(2) -0.1253(17) 0.6430(14) 0.042(5) Uiso 1 1 d
H15B H 0.300(3) -0.0175(17) 0.7401(15) 0.045(5) Uiso 1 1 d
H16 H 0.197(2) 0.2589(16) 0.4941(13) 0.030(4) Uiso 1 1 d
H17A H 0.412(3) 0.1657(17) 0.3950(16) 0.046(5) Uiso 1 1 d
H17B H 0.498(3) 0.235(2) 0.5101(17) 0.064(7) Uiso 1 1 d
H18A H -0.191(2) 0.4779(17) 0.0304(14) 0.041(5) Uiso 1 1 d
H18B H -0.193(3) 0.3339(17) -0.0140(15) 0.044(5) Uiso 1 1 d
H19 H -0.082(2) 0.2121(16) 0.1073(14) 0.034(5) Uiso 1 1 d
H20A H 0.144(3) 0.2031(18) 0.2550(14) 0.047(5) Uiso 1 1 d
H20B H -0.037(3) 0.2444(19) 0.2943(16) 0.061(6) Uiso 1 1 d
H21 H 0.037(2) 0.4855(16) 0.2841(14) 0.039(5) Uiso 1 1 d
H22A H 0.042(3) 0.6619(16) 0.1930(14) 0.039(5) Uiso 1 1 d
H22B H -0.131(3) 0.6514(16) 0.2398(14) 0.040(5) Uiso 1 1 d

loop_
_atom_site_aniso_label
_atom_site_aniso_U_11
_atom_site_aniso_U_22
_atom_site_aniso_U_33
_atom_site_aniso_U_23
_atom_site_aniso_U_13
_atom_site_aniso_U_12
O1 0.0394(6) 0.0255(5) 0.0297(6) 0.0101(5) -0.0023(5) 0.0084(4)
O2 0.0344(5) 0.0192(5) 0.0183(5) 0.0030(4) -0.0043(4) -0.0042(4)
O3 0.0473(7) 0.0443(7) 0.0175(5) 0.0043(5) 0.0038(5) 0.0016(5)
N1 0.0294(6) 0.0275(6) 0.0268(7) 0.0078(5) -0.0018(5) 0.0021(5)
N2 0.0323(7) 0.0233(6) 0.0239(6) 0.0078(5) 0.0007(5) 0.0063(5)
N3 0.0248(6) 0.0187(6) 0.0201(6) 0.0032(5) 0.0013(5) 0.0031(4)
N4 0.0264(6) 0.0196(6) 0.0198(6) 0.0039(5) 0.0007(5) 0.0028(4)
N5 0.0248(6) 0.0191(6) 0.0196(6) 0.0036(5) 0.0015(5) 0.0020(4)
N6 0.0245(6) 0.0170(5) 0.0199(6) 0.0038(4) 0.0021(4) 0.0022(4)
N7 0.0380(7) 0.0383(8) 0.0210(7) 0.0055(6) 0.0007(5) -0.0038(6)
N8 0.0364(7) 0.0330(7) 0.0209(7) 0.0005(5) 0.0033(5) 0.0042(5)
N9 0.0339(7) 0.0209(6) 0.0370(8) -0.0035(6) 0.0044(6) -0.0014(5)
N10 0.0369(7) 0.0184(6) 0.0501(9) 0.0033(6) 0.0078(6) -0.0008(5)
N11 0.0381(7) 0.0218(6) 0.0394(8) 0.0093(6) 0.0103(6) 0.0023(5)
N12 0.0346(7) 0.0177(6) 0.0252(6) 0.0040(5) 0.0058(5) 0.0006(5)
N13 0.0259(6) 0.0231(6) 0.0237(7) 0.0078(5) 0.0069(5) 0.0072(5)
N14 0.0243(6) 0.0190(6) 0.0253(6) 0.0083(5) 0.0056(5) 0.0039(4)
N15 0.0349(7) 0.0189(6) 0.0210(6) 0.0057(5) 0.0056(5) 0.0034(5)
N16 0.0234(6) 0.0178(6) 0.0280(7) 0.0078(5) 0.0066(5) 0.0047(4)
N17 0.0261(6) 0.0297(7) 0.0352(8) 0.0105(6) 0.0120(6) 0.0044(5)
N18 0.0393(7) 0.0219(7) 0.0218(7) 0.0011(6) -0.0055(5) 0.0013(5)
N19 0.0344(7) 0.0176(6) 0.0198(6) 0.0012(5) -0.0003(5) 0.0013(5)
N20 0.0357(7) 0.0259(6) 0.0198(6) 0.0064(5) 0.0065(5) 0.0086(5)
N21 0.0298(6) 0.0168(5) 0.0179(6) 0.0021(5) 0.0022(5) 0.0028(4)
N22 0.0339(7) 0.0165(6) 0.0283(7) 0.0042(5) 0.0057(5) 0.0036(5)
C1 0.0191(6) 0.0212(7) 0.0215(7) 0.0074(5) 0.0014(5) -0.0008(5)
C2 0.0198(6) 0.0184(6) 0.0208(7) 0.0061(5) 0.0055(5) 0.0016(5)
C3 0.0183(6) 0.0162(6) 0.0187(6) 0.0042(5) 0.0039(5) 0.0011(4)
C4 0.0233(7) 0.0268(7) 0.0157(7) 0.0037(6) 0.0008(5) -0.0003(5)
C5 0.0200(6) 0.0243(7) 0.0184(7) -0.0014(5) 0.0011(5) 0.0018(5)
C6 0.0213(6) 0.0182(6) 0.0244(7) -0.0026(5) 0.0030(5) 0.0014(5)
C7 0.0227(6) 0.0142(6) 0.0165(6) -0.0007(5) 0.0002(5) 0.0004(5)
C8 0.0212(6) 0.0201(6) 0.0186(7) 0.0020(5) 0.0036(5) -0.0006(5)

loop_
_atom_type_symbol
_atom_type_description
_atom_type_scat_dispersion_real
_atom_type_scat_dispersion_imag
_atom_type_scat_source
C C 0.0033 0.0016 'International Tables Vol C Tables 4.2.6.8 and 6.1.1.4'
H H 0.0000 0.0000 'International Tables Vol C Tables 4.2.6.8 and 6.1.1.4'
N N 0.0061 0.0033 'International Tables Vol C Tables 4.2.6.8 and 6.1.1.4'
O O 0.0106 0.0060 'International Tables Vol C Tables 4.2.6.8 and 6.1.1.4'

loop_
_geom_angle_atom_site_label_1
_geom_angle_atom_site_label_2
_geom_angle_atom_site_label_3
_geom_angle
N1 O1 N2 111.02(9)
C1 O2 C4 119.29(10)
N7 O3 N8 111.37(10)
C1 N1 O1 104.51(11)
C2 N2 O1 106.10(11)
C3 N3 N4 104.05(11)
N5 N4 N3 109.91(10)
N4 N5 N6 109.58(10)
C3 N6 N5 103.74(10)
C4 N7 O3 104.12(12)
C5 N8 O3 105.83(12)
C6 N9 N10 104.08(12)
N11 N10 N9 110.01(12)
N10 N11 N12 109.02(12)
C6 N12 N11 104.24(11)
C7 N13 H13A 120.6(11)
C7 N13 H13B 120.3(11)
H13A N13 H13B 118.8(15)
C7 N14 N15 118.90(12)
C7 N14 H14 117.3(11)
N15 N14 H14 123.4(11)
N14 N15 H15A 108.2(11)
N14 N15 H15B 109.4(11)
H15A N15 H15B 107.2(14)
C7 N16 N17 116.65(11)
C7 N16 H16 119.1(11)
N17 N16 H16 115.5(11)
N16 N17 H17A 107.4(11)
N16 N17 H17B 106.4(13)
H17A N17 H17B 109.4(17)
C8 N18 H18A 116.7(12)
C8 N18 H18B 119.3(11)
H18A N18 H18B 124.0(16)
C8 N19 N20 117.57(12)
C8 N19 H19 117.5(11)
N20 N19 H19 121.9(11)
N19 N20 H20A 106.6(11)
N19 N20 H20B 106.4(12)
H20A N20 H20B 108.7(16)
C8 N21 N22 116.72(12)
C8 N21 H21 121.5(11)
N22 N21 H21 121.7(11)
N21 N22 H22A 112.5(10)
N21 N22 H22B 108.0(11)
H22A N22 H22B 106.0(15)
N1 C1 O2 124.95(12)
N1 C1 C2 111.01(12)
O2 C1 C2 124.00(11)
N2 C2 C1 107.36(11)
N2 C2 C3 121.54(12)
C1 C2 C3 131.10(12)
N6 C3 N3 112.72(11)
N6 C3 C2 124.26(12)
N3 C3 C2 123.01(11)
N7 C4 O2 124.90(13)
N7 C4 C5 111.41(12)
O2 C4 C5 123.56(12)
N8 C5 C4 107.27(13)
N8 C5 C6 122.38(13)
C4 C5 C6 130.32(12)
N12 C6 N9 112.64(13)
N12 C6 C5 124.69(12)
N9 C6 C5 122.64(13)
N14 C7 N13 121.37(13)
N14 C7 N16 119.27(12)
N13 C7 N16 119.36(12)
N18 C8 N21 120.54(13)
N18 C8 N19 119.69(13)
N21 C8 N19 119.77(12)

loop_
_geom_bond_atom_site_label_1
_geom_bond_atom_site_label_2
_geom_bond_distance
O1 N1 1.3843(16)
O1 N2 1.3843(15)
O2 C1 1.3554(16)
O2 C4 1.3677(16)
O3 N7 1.3781(17)
O3 N8 1.3840(17)
N1 C1 1.2921(17)
N2 C2 1.3067(17)
N3 C3 1.3376(17)
N3 N4 1.3382(15)
N4 N5 1.3187(15)
N5 N6 1.3490(15)
N6 C3 1.3368(16)
N7 C4 1.2920(18)
N8 C5 1.3069(18)
N9 C6 1.3348(18)
N9 N10 1.3397(19)
N10 N11 1.3208(18)
N11 N12 1.3499(17)
N12 C6 1.3323(18)
N13 C7 1.3219(17)
N13 H13A 0.884(17)
N13 H13B 0.901(16)
N14 C7 1.3204(16)
N14 N15 1.4096(17)
N14 H14 0.913(18)
N15 H15A 0.944(18)
N15 H15B 0.921(18)
N16 C7 1.3423(18)
N16 N17 1.4143(16)
N16 H16 0.860(16)
N17 H17A 0.944(19)
N17 H17B 0.91(2)
N18 C8 1.3160(18)
N18 H18A 0.867(18)
N18 H18B 0.883(19)
N19 C8 1.3353(17)
N19 N20 1.4108(17)
N19 H19 0.855(17)
N20 H20A 0.941(19)
N20 H20B 0.92(2)
N21 C8 1.3257(17)
N21 N22 1.4096(16)
N21 H21 0.912(17)
N22 H22A 0.935(18)
N22 H22B 0.898(18)
C1 C2 1.4285(19)
C2 C3 1.4494(18)
C4 C5 1.4213(19)
C5 C6 1.454(2)

loop_
_geom_torsion_atom_site_label_1
_geom_torsion_atom_site_label_2
_geom_torsion_atom_site_label_3
_geom_torsion_atom_site_label_4
_geom_torsion
N2 O1 N1 C1 -0.22(15)
N1 O1 N2 C2 0.09(15)
C3 N3 N4 N5 -0.39(14)
N3 N4 N5 N6 0.11(15)
N4 N5 N6 C3 0.22(14)
N8 O3 N7 C4 0.12(16)
N7 O3 N8 C5 -0.52(15)
C6 N9 N10 N11 -0.42(16)
N9 N10 N11 N12 0.45(16)
N10 N11 N12 C6 -0.27(15)
O1 N1 C1 O2 -177.52(12)
O1 N1 C1 C2 0.26(15)
C4 O2 C1 N1 -12.4(2)
C4 O2 C1 C2 170.08(12)
O1 N2 C2 C1 0.07(14)
O1 N2 C2 C3 179.21(11)
N1 C1 C2 N2 -0.22(16)
O2 C1 C2 N2 177.59(12)
N1 C1 C2 C3 -179.25(13)
O2 C1 C2 C3 -1.4(2)
N5 N6 C3 N3 -0.49(14)
N5 N6 C3 C2 178.60(12)
N4 N3 C3 N6 0.55(15)
N4 N3 C3 C2 -178.55(12)
N2 C2 C3 N6 175.40(13)
C1 C2 C3 N6 -5.7(2)
N2 C2 C3 N3 -5.6(2)
C1 C2 C3 N3 173.32(13)
O3 N7 C4 O2 -175.65(12)
O3 N7 C4 C5 0.30(16)
C1 O2 C4 N7 -30.3(2)
C1 O2 C4 C5 154.19(13)
O3 N8 C5 C4 0.67(14)
O3 N8 C5 C6 -177.67(12)
N7 C4 C5 N8 -0.65(17)
O2 C4 C5 N8 175.37(12)
N7 C4 C5 C6 177.51(13)
O2 C4 C5 C6 -6.5(2)
N11 N12 C6 N9 0.00(15)
N11 N12 C6 C5 -178.22(12)
N10 N9 C6 N12 0.25(16)
N10 N9 C6 C5 178.52(12)
N8 C5 C6 N12 174.24(13)
C4 C5 C6 N12 -3.7(2)
N8 C5 C6 N9 -3.8(2)
C4 C5 C6 N9 178.27(14)
N15 N14 C7 N13 6.21(19)
N15 N14 C7 N16 -173.40(12)
N17 N16 C7 N14 -7.01(18)
N17 N16 C7 N13 173.37(13)
N22 N21 C8 N18 -4.3(2)
N22 N21 C8 N19 176.24(12)
N20 N19 C8 N18 -175.46(13)
N20 N19 C8 N21 3.95(19)
